data_4111863
loop_
_publ_author_name
'Christiane Marti'
'Erick M. Carreira'

_publ_section_title
;
 Total Synthesis of (-)-Spirotryprostatin B: Synthesis and Related Studies
;
_journal_name_full 'Journal of the American Chemical Society'
_journal_page_first 11505
_journal_page_last 11515
_journal_paper_doi 10.1021/ja0518880
_journal_volume 127
_journal_year 2005
_chemical_formula_moiety 'C27 H35 N3 O6 * C D CL3'
_chemical_formula_sum 'C28 H36 Cl3 N3 O6'
_chemical_formula_weight 616.95
_chemical_name_systematic
;
  ?
;
_space_group_IT_number 19
_symmetry_cell_setting orthorhombic
_symmetry_space_group_name_Hall 'P 2ac 2ab'
_symmetry_space_group_name_H-M 'P 21 21 21'
_atom_sites_solution_hydrogens geom
_atom_sites_solution_primary direct
_atom_sites_solution_secondary difmap
_audit_creation_method SHELXL-97
_cell_angle_alpha 90.00
_cell_angle_beta 90.00
_cell_angle_gamma 90.00
_cell_formula_units_Z 4
_cell_length_a 8.9350(10)
_cell_length_b 13.870(2)
_cell_length_c 25.228(7)
_cell_measurement_reflns_used 18
_cell_measurement_temperature 193(2)
_cell_measurement_theta_max 21.90
_cell_measurement_theta_min 18.90
_cell_volume 3126.5(10)
_computing_cell_refinement 'CAD4 VMS-software (Nonius, 1989)'
_computing_data_collection 'CAD4 VMS-software (Nonius, 1989)'
_computing_data_reduction 'MOLEN VMS-software (Nonius, 1990)'
_computing_molecular_graphics 'ORTEP (Johnson,1976)'
_computing_publication_material SHELXL97
_computing_structure_refinement 'SHELXL97 (Sheldrick, 1997)'
_computing_structure_solution 'SIR92 (Altomare et al.,1994)'
_diffrn_ambient_temperature 193(2)
_diffrn_measured_fraction_theta_full 0.997
_diffrn_measured_fraction_theta_max 0.997
_diffrn_measurement_device_type 'NONIUS CAD4'
_diffrn_measurement_method \q/\q
_diffrn_radiation_monochromator graphite
_diffrn_radiation_source 'fine-focus sealed tube'
_diffrn_radiation_type CuK\a
_diffrn_radiation_wavelength 1.54180
_diffrn_reflns_av_R_equivalents 0.000
_diffrn_reflns_av_sigmaI/netI 0.0200
_diffrn_reflns_limit_h_max 10
_diffrn_reflns_limit_h_min 0
_diffrn_reflns_limit_k_max 16
_diffrn_reflns_limit_k_min 0
_diffrn_reflns_limit_l_max 30
_diffrn_reflns_limit_l_min 0
_diffrn_reflns_number 3368
_diffrn_reflns_theta_full 69.98
_diffrn_reflns_theta_max 69.98
_diffrn_reflns_theta_min 3.50
_diffrn_standards_decay_% 3.100
_diffrn_standards_interval_time '167 min.'
_diffrn_standards_number 2
_exptl_absorpt_coefficient_mu 3.020
_exptl_absorpt_correction_T_max 0.5834
_exptl_absorpt_correction_T_min 0.4644
_exptl_absorpt_correction_type 'no correction'
_exptl_crystal_colour colorless
_exptl_crystal_density_diffrn 1.311
_exptl_crystal_description 'Cut fragment'
_exptl_crystal_F_000 1296
_exptl_crystal_size_max 0.30
_exptl_crystal_size_mid 0.20
_exptl_crystal_size_min 0.20
_refine_diff_density_max 0.708
_refine_diff_density_min -0.610
_refine_diff_density_rms 0.058
_refine_ls_abs_structure_details 'Flack H D (1983), Acta Cryst. A39, 876-881'
_refine_ls_abs_structure_Flack 0.00(4)
_refine_ls_extinction_coef 0.0012(3)
_refine_ls_extinction_expression Fc^*^=kFc[1+0.001xFc^2^\l^3^/sin(2\q)]^-1/4^
_refine_ls_extinction_method SHELXL97
_refine_ls_goodness_of_fit_ref 1.061
_refine_ls_hydrogen_treatment 'H-atoms riding'
_refine_ls_matrix_type full
_refine_ls_number_parameters 395
_refine_ls_number_reflns 3340
_refine_ls_number_restraints 0
_refine_ls_restrained_S_all 1.061
_refine_ls_R_factor_all 0.0685
_refine_ls_R_factor_gt 0.0608
_refine_ls_shift/su_max 0.314
_refine_ls_shift/su_mean 0.010
_refine_ls_structure_factor_coef Fsqd
_refine_ls_weighting_scheme calc
_refine_ls_wR_factor_gt 0.1778
_refine_ls_wR_factor_ref 0.1902
_reflns_number_gt 2945
_reflns_number_total 3340
_reflns_threshold_expression >2sigma(I)
_cod_data_source_file ja0518880si20050405_034309.cif
_cod_data_source_block meyers2
_cod_database_code 4111863
_refine_ls_weigthing_details 'w=1/[\s^2^(Fo^2^)+(0.1193P)^2^+1.8272P] where P=(Fo^2^+2Fc^2^)/3'

loop_
_symmetry_equiv_pos_as_xyz
'x, y, z'
'-x+1/2, -y, z+1/2'
'-x, y+1/2, -z+1/2'
'x+1/2, -y+1/2, -z'

loop_
_atom_site_label
_atom_site_type_symbol
_atom_site_fract_x
_atom_site_fract_y
_atom_site_fract_z
_atom_site_U_iso_or_equiv
_atom_site_adp_type
_atom_site_occupancy
_atom_site_calc_flag
_atom_site_refinement_flags
C1 C 0.9778(5) 0.6486(3) 0.73734(15) 0.0390(9) Uani 1 d .
C2 C 1.1081(5) 0.6047(3) 0.70809(15) 0.0390(8) Uani 1 d .
C3 C 1.1627(6) 0.6735(3) 0.67243(17) 0.0461(10) Uani 1 d .
N4 N 1.0762(5) 0.7576(2) 0.67630(15) 0.0505(9) Uani 1 d .
H4A H 1.0923 0.8098 0.6573 0.081(19) Uiso 1 calc R
C5 C 0.9661(6) 0.7494(3) 0.71218(17) 0.0463(10) Uani 1 d .
O6 O 0.8723(5) 0.8106(2) 0.72377(14) 0.0588(9) Uani 1 d .
C7 C 1.1762(5) 0.5155(3) 0.71190(18) 0.0464(10) Uani 1 d .
H7A H 1.1422 0.4688 0.7367 0.027(9) Uiso 1 calc R
C8 C 1.2975(6) 0.4962(4) 0.6779(2) 0.0560(11) Uani 1 d .
H8A H 1.3439 0.4346 0.6790 0.081(19) Uiso 1 calc R
C9 C 1.3494(6) 0.5643(4) 0.6436(2) 0.0632(13) Uani 1 d .
H9A H 1.4321 0.5493 0.6214 0.077(19) Uiso 1 calc R
C10 C 1.2844(6) 0.6555(4) 0.64006(19) 0.0573(12) Uani 1 d .
H10A H 1.3220 0.7031 0.6165 0.060(16) Uiso 1 calc R
C11 C 0.8318(5) 0.5918(3) 0.73461(16) 0.0418(9) Uani 1 d .
H11A H 0.8205 0.5602 0.6997 0.043(12) Uiso 1 calc R
H11B H 0.7447 0.6345 0.7407 0.058(15) Uiso 1 calc R
C12 C 0.8455(4) 0.5165(3) 0.77896(15) 0.0364(8) Uani 1 d .
H12A H 0.8915 0.4560 0.7649 0.022(9) Uiso 1 calc R
N13 N 0.9469(4) 0.5625(2) 0.81720(13) 0.0373(7) Uani 1 d .
C14 C 1.0010(5) 0.6581(3) 0.79852(16) 0.0403(9) Uani 1 d .
H14A H 0.9324 0.7092 0.8123 0.032(10) Uiso 1 calc R
C15 C 1.1587(6) 0.6848(3) 0.81192(17) 0.0488(10) Uani 1 d .
H15A H 1.2341 0.6375 0.8065 0.09(2) Uiso 1 calc R
C16 C 1.2016(7) 0.7707(4) 0.83098(18) 0.0621(15) Uani 1 d .
C17 C 1.3665(8) 0.7914(6) 0.8368(2) 0.093(2) Uani 1 d .
H17A H 1.3802 0.8565 0.8511 0.183 Uiso 1 calc R
H17B H 1.4151 0.7870 0.8020 0.300 Uiso 1 calc R
H17C H 1.4115 0.7443 0.8610 0.400 Uiso 1 calc R
C18 C 1.0991(10) 0.8487(4) 0.8469(3) 0.085(2) Uani 1 d .
H18A H 1.1573 0.9041 0.8594 0.21(5) Uiso 1 calc R
H18B H 1.0337 0.8259 0.8754 0.12(3) Uiso 1 calc R
H18C H 1.0380 0.8681 0.8164 0.20(5) Uiso 1 calc R
C19 C 0.6927(5) 0.4949(3) 0.80250(16) 0.0428(9) Uani 1 d .
O20 O 0.6189(4) 0.5493(3) 0.82797(15) 0.0610(9) Uani 1 d .
O21 O 0.6476(4) 0.4069(2) 0.78768(12) 0.0493(8) Uani 1 d .
C22 C 0.5007(6) 0.3774(5) 0.8054(2) 0.0677(15) Uani 1 d .
H22A H 0.4795 0.3123 0.7924 0.076(19) Uiso 1 calc R
H22B H 0.4254 0.4223 0.7916 0.10(3) Uiso 1 calc R
H22C H 0.4976 0.3777 0.8442 0.10(2) Uiso 1 calc R
C23 C 0.9691(5) 0.5164(3) 0.86377(14) 0.0355(8) Uani 1 d .
O24 O 0.9031(4) 0.4406(2) 0.87342(11) 0.0449(7) Uani 1 d .
C25 C 1.0858(5) 0.5545(3) 0.90297(15) 0.0406(9) Uani 1 d .
H25A H 1.1037 0.6250 0.8978 0.045(12) Uiso 1 calc R
N26 N 1.0404(4) 0.5334(2) 0.95758(13) 0.0423(8) Uani 1 d .
C27 C 1.1309(7) 0.4590(4) 0.9826(2) 0.0671(15) Uani 1 d .
H27A H 1.0770 0.3967 0.9837 0.048(13) Uiso 1 calc R
H27B H 1.1590 0.4776 1.0192 0.16(4) Uiso 1 calc R
C28 C 1.2642(11) 0.4533(8) 0.9480(5) 0.134(4) Uani 1 d .
H28A H 1.3492 0.4872 0.9649 0.27(9) Uiso 1 calc R
H28B H 1.2928 0.3850 0.9428 0.22(6) Uiso 1 calc R
C29 C 1.2324(6) 0.4966(6) 0.8977(2) 0.0717(16) Uani 1 d .
H29A H 1.2213 0.4461 0.8703 1.2(5) Uiso 1 calc R
H29B H 1.3153 0.5399 0.8872 0.13(3) Uiso 1 calc R
C30 C 0.9265(5) 0.5760(3) 0.98180(15) 0.0416(9) Uani 1 d .
O31 O 0.8848(4) 0.5568(3) 1.02673(12) 0.0609(9) Uani 1 d .
O32 O 0.8668(4) 0.6445(2) 0.95031(12) 0.0495(7) Uani 1 d .
C33 C 0.7215(6) 0.6882(4) 0.9620(2) 0.0640(14) Uani 1 d .
C34 C 0.6035(7) 0.6111(6) 0.9607(4) 0.100(3) Uani 1 d .
H34A H 0.6183 0.5670 0.9907 0.09(2) Uiso 1 calc R
H34B H 0.6111 0.5750 0.9274 0.10(2) Uiso 1 calc R
H34C H 0.5043 0.6408 0.9633 0.17(5) Uiso 1 calc R
C35 C 0.7244(8) 0.7425(6) 1.0144(3) 0.089(2) Uani 1 d .
H35A H 0.8008 0.7931 1.0130 0.6(2) Uiso 1 calc R
H35B H 0.7482 0.6975 1.0432 0.09(3) Uiso 1 calc R
H35C H 0.6262 0.7716 1.0209 0.09(2) Uiso 1 calc R
C36 C 0.7014(10) 0.7556(6) 0.9160(3) 0.102(3) Uani 1 d .
H36A H 0.7770 0.8066 0.9177 0.12(4) Uiso 1 calc R
H36B H 0.6013 0.7844 0.9175 0.09(2) Uiso 1 calc R
H36C H 0.7126 0.7197 0.8828 0.15(4) Uiso 1 calc R
Cl1 Cl 0.8005(3) 0.30433(17) 1.09997(9) 0.1118(7) Uani 1 d .
Cl2 Cl 0.5318(3) 0.3964(3) 1.06731(11) 0.1396(11) Uani 1 d .
Cl3 Cl 0.7274(5) 0.3120(2) 0.98888(9) 0.1695(16) Uani 1 d .
C37 C 0.7159(9) 0.3693(6) 1.0478(3) 0.086(2) Uani 1 d .
H37A H 0.7708 0.4318 1.0443 0.16(4) Uiso 1 calc R

loop_
_atom_site_aniso_label
_atom_site_aniso_U_11
_atom_site_aniso_U_22
_atom_site_aniso_U_33
_atom_site_aniso_U_23
_atom_site_aniso_U_13
_atom_site_aniso_U_12
C1 0.045(2) 0.0315(17) 0.040(2) -0.0014(15) -0.0024(17) 0.0000(17)
C2 0.047(2) 0.0310(17) 0.0392(18) -0.0007(15) -0.0013(17) -0.0014(16)
C3 0.057(3) 0.0375(19) 0.043(2) 0.0037(16) 0.002(2) 0.002(2)
N4 0.068(2) 0.0304(16) 0.053(2) 0.0085(15) 0.001(2) 0.0009(17)
C5 0.060(3) 0.0318(18) 0.047(2) -0.0032(16) -0.007(2) 0.0001(19)
O6 0.077(2) 0.0359(14) 0.0635(19) -0.0053(14) -0.0046(18) 0.0149(16)
C7 0.053(2) 0.0348(18) 0.051(2) -0.0001(17) 0.000(2) 0.0020(19)
C8 0.055(3) 0.051(2) 0.062(3) -0.001(2) 0.006(2) 0.009(2)
C9 0.059(3) 0.067(3) 0.063(3) 0.001(2) 0.017(2) 0.006(3)
C10 0.062(3) 0.058(3) 0.052(2) 0.010(2) 0.011(2) -0.007(2)
C11 0.045(2) 0.0392(19) 0.0409(19) -0.0018(16) -0.0082(17) 0.0010(18)
C12 0.0383(19) 0.0325(17) 0.0383(18) -0.0062(14) 0.0006(15) -0.0009(16)
N13 0.0399(17) 0.0333(15) 0.0389(16) -0.0032(13) -0.0029(14) -0.0046(14)
C14 0.048(2) 0.0307(17) 0.042(2) -0.0032(15) -0.0015(18) -0.0029(16)
C15 0.054(3) 0.052(2) 0.041(2) 0.0038(18) -0.0018(19) -0.014(2)
C16 0.082(4) 0.065(3) 0.040(2) 0.013(2) -0.016(2) -0.038(3)
C17 0.092(5) 0.135(6) 0.053(3) 0.006(3) -0.013(3) -0.064(5)
C18 0.133(6) 0.039(2) 0.083(4) -0.001(3) -0.041(5) -0.013(3)
C19 0.043(2) 0.045(2) 0.041(2) -0.0091(17) -0.0018(17) -0.0028(19)
O20 0.0508(18) 0.062(2) 0.070(2) -0.0236(17) 0.0097(17) 0.0043(17)
O21 0.0443(16) 0.0508(16) 0.0528(17) -0.0130(14) 0.0089(14) -0.0137(14)
C22 0.052(3) 0.081(4) 0.070(3) -0.003(3) 0.011(3) -0.022(3)
C23 0.0398(19) 0.0320(17) 0.0347(17) -0.0058(14) 0.0069(15) 0.0018(16)
O24 0.0586(17) 0.0374(13) 0.0386(13) -0.0053(11) 0.0055(13) -0.0030(14)
C25 0.0389(19) 0.045(2) 0.0380(18) -0.0029(17) 0.0006(17) 0.0049(17)
N26 0.0493(19) 0.0390(16) 0.0386(16) 0.0005(13) -0.0031(15) 0.0079(16)
C27 0.085(4) 0.055(3) 0.061(3) 0.006(2) -0.011(3) 0.024(3)
C28 0.087(5) 0.130(7) 0.185(9) 0.100(7) 0.052(6) 0.069(5)
C29 0.040(2) 0.106(4) 0.069(3) -0.019(3) 0.006(2) 0.020(3)
C30 0.049(2) 0.0413(19) 0.0345(18) -0.0061(16) 0.0003(17) -0.0076(18)
O31 0.067(2) 0.070(2) 0.0454(16) 0.0008(15) 0.0103(16) -0.010(2)
O32 0.0470(17) 0.0467(15) 0.0547(17) -0.0038(14) 0.0071(14) 0.0121(14)
C33 0.042(2) 0.072(3) 0.078(3) -0.031(3) -0.005(2) 0.014(2)
C34 0.048(3) 0.099(5) 0.154(8) -0.048(6) -0.006(4) -0.004(3)
C35 0.073(4) 0.099(5) 0.096(5) -0.053(5) -0.007(4) 0.027(4)
C36 0.098(6) 0.104(6) 0.106(5) -0.006(4) -0.012(4) 0.065(5)
Cl1 0.1215(17) 0.1109(14) 0.1030(13) 0.0028(11) -0.0262(13) 0.0065(14)
Cl2 0.0904(14) 0.201(3) 0.1272(18) 0.063(2) 0.0237(13) -0.0004(18)
Cl3 0.295(5) 0.140(2) 0.0736(11) -0.0213(13) 0.020(2) -0.043(3)
C37 0.088(5) 0.100(5) 0.071(4) 0.019(3) 0.007(3) -0.032(4)

loop_
_atom_type_symbol
_atom_type_description
_atom_type_scat_dispersion_real
_atom_type_scat_dispersion_imag
_atom_type_scat_source
C C 0.0181 0.0091 'International Tables Vol C Tables 4.2.6.8 and 6.1.1.4'
H H 0.0000 0.0000 'International Tables Vol C Tables 4.2.6.8 and 6.1.1.4'
N N 0.0311 0.0180 'International Tables Vol C Tables 4.2.6.8 and 6.1.1.4'
O O 0.0492 0.0322 'International Tables Vol C Tables 4.2.6.8 and 6.1.1.4'
Cl Cl 0.3639 0.7018 'International Tables Vol C Tables 4.2.6.8 and 6.1.1.4'

loop_
_geom_angle_atom_site_label_1
_geom_angle_atom_site_label_2
_geom_angle_atom_site_label_3
_geom_angle
C2 C1 C11 115.5(3)
C2 C1 C5 102.6(3)
C11 C1 C5 113.1(4)
C2 C1 C14 114.5(4)
C11 C1 C14 101.6(3)
C5 C1 C14 109.9(3)
C7 C2 C3 120.1(4)
C7 C2 C1 131.9(4)
C3 C2 C1 108.0(3)
C10 C3 C2 122.1(4)
C10 C3 N4 128.6(4)
C2 C3 N4 109.3(4)
C5 N4 C3 112.3(3)
O6 C5 N4 127.0(4)
O6 C5 C1 125.2(4)
N4 C5 C1 107.8(4)
C2 C7 C8 117.9(4)
C9 C8 C7 121.1(5)
C8 C9 C10 121.8(5)
C3 C10 C9 117.0(4)
C1 C11 C12 104.5(3)
N13 C12 C19 112.5(3)
N13 C12 C11 103.4(3)
C19 C12 C11 110.3(3)
C23 N13 C12 117.1(3)
C23 N13 C14 130.5(3)
C12 N13 C14 112.3(3)
N13 C14 C15 117.1(4)
N13 C14 C1 101.2(3)
C15 C14 C1 111.7(4)
C16 C15 C14 124.8(5)
C15 C16 C18 125.0(5)
C15 C16 C17 118.9(6)
C18 C16 C17 116.1(6)
O20 C19 O21 124.1(4)
O20 C19 C12 125.8(4)
O21 C19 C12 109.9(3)
C19 O21 C22 116.5(4)
O24 C23 N13 120.4(4)
O24 C23 C25 119.6(4)
N13 C23 C25 119.8(3)
N26 C25 C23 110.5(3)
N26 C25 C29 102.2(4)
C23 C25 C29 110.1(4)
C30 N26 C27 122.8(4)
C30 N26 C25 123.9(3)
C27 N26 C25 113.3(4)
N26 C27 C28 103.2(5)
C29 C28 C27 110.0(6)
C28 C29 C25 108.1(5)
O31 C30 N26 124.4(4)
O31 C30 O32 125.4(4)
N26 C30 O32 110.2(3)
C30 O32 C33 121.6(4)
O32 C33 C36 102.1(5)
O32 C33 C34 108.8(5)
C36 C33 C34 110.1(7)
O32 C33 C35 111.4(5)
C36 C33 C35 111.5(6)
C34 C33 C35 112.5(6)
Cl3 C37 Cl2 113.8(5)
Cl3 C37 Cl1 112.9(5)
Cl2 C37 Cl1 107.5(4)

loop_
_geom_bond_atom_site_label_1
_geom_bond_atom_site_label_2
_geom_bond_distance
C1 C2 1.507(6)
C1 C11 1.525(6)
C1 C5 1.539(5)
C1 C14 1.563(5)
C2 C7 1.381(6)
C2 C3 1.399(6)
C3 C10 1.382(7)
C3 N4 1.403(6)
N4 C5 1.342(6)
C5 O6 1.229(6)
C7 C8 1.407(7)
C8 C9 1.364(7)
C9 C10 1.394(8)
C11 C12 1.535(5)
C12 N13 1.470(5)
C12 C19 1.518(6)
N13 C23 1.352(5)
N13 C14 1.487(5)
C14 C15 1.496(7)
C15 C16 1.340(7)
C16 C18 1.474(10)
C16 C17 1.509(9)
C19 O20 1.190(5)
C19 O21 1.339(5)
O21 C22 1.446(6)
C23 O24 1.229(5)
C23 C25 1.531(6)
C25 N26 1.466(5)
C25 C29 1.542(6)
N26 C30 1.325(6)
N26 C27 1.456(6)
C27 C28 1.480(10)
C28 C29 1.430(11)
C30 O31 1.222(5)
C30 O32 1.349(5)
O32 C33 1.463(6)
C33 C36 1.500(10)
C33 C34 1.502(9)
C33 C35 1.522(8)
Cl1 C37 1.765(8)
Cl2 C37 1.757(9)
Cl3 C37 1.689(8)

loop_
_geom_torsion_atom_site_label_1
_geom_torsion_atom_site_label_2
_geom_torsion_atom_site_label_3
_geom_torsion_atom_site_label_4
_geom_torsion
C11 C1 C2 C7 -56.6(6)
C5 C1 C2 C7 179.9(4)
C14 C1 C2 C7 61.0(6)
C11 C1 C2 C3 124.7(4)
C5 C1 C2 C3 1.2(4)
C14 C1 C2 C3 -117.8(4)
C7 C2 C3 C10 0.1(7)
C1 C2 C3 C10 179.0(4)
C7 C2 C3 N4 -179.5(4)
C1 C2 C3 N4 -0.6(5)
C10 C3 N4 C5 180.0(5)
C2 C3 N4 C5 -0.4(5)
C3 N4 C5 O6 -179.4(5)
C3 N4 C5 C1 1.2(5)
C2 C1 C5 O6 179.1(4)
C11 C1 C5 O6 54.1(6)
C14 C1 C5 O6 -58.7(6)
C2 C1 C5 N4 -1.4(4)
C11 C1 C5 N4 -126.5(4)
C14 C1 C5 N4 120.7(4)
C3 C2 C7 C8 -1.8(6)
C1 C2 C7 C8 179.5(4)
C2 C7 C8 C9 2.1(7)
C7 C8 C9 C10 -0.7(9)
C2 C3 C10 C9 1.3(7)
N4 C3 C10 C9 -179.1(5)
C8 C9 C10 C3 -1.1(8)
C2 C1 C11 C12 84.3(4)
C5 C1 C11 C12 -158.0(3)
C14 C1 C11 C12 -40.3(4)
C1 C11 C12 N13 27.0(4)
C1 C11 C12 C19 147.5(3)
C19 C12 N13 C23 54.7(4)
C11 C12 N13 C23 173.7(3)
C19 C12 N13 C14 -121.5(4)
C11 C12 N13 C14 -2.4(4)
C23 N13 C14 C15 40.8(6)
C12 N13 C14 C15 -143.7(4)
C23 N13 C14 C1 162.4(4)
C12 N13 C14 C1 -22.1(4)
C2 C1 C14 N13 -87.8(4)
C11 C1 C14 N13 37.4(4)
C5 C1 C14 N13 157.4(4)
C2 C1 C14 C15 37.5(5)
C11 C1 C14 C15 162.8(3)
C5 C1 C14 C15 -77.2(5)
N13 C14 C15 C16 -134.3(4)
C1 C14 C15 C16 109.7(5)
C14 C15 C16 C18 6.6(8)
C14 C15 C16 C17 -173.1(5)
N13 C12 C19 O20 46.9(6)
C11 C12 C19 O20 -68.0(5)
N13 C12 C19 O21 -136.9(3)
C11 C12 C19 O21 108.1(4)
O20 C19 O21 C22 -1.4(7)
C12 C19 O21 C22 -177.7(4)
C12 N13 C23 O24 -1.8(5)
C14 N13 C23 O24 173.5(4)
C12 N13 C23 C25 173.5(3)
C14 N13 C23 C25 -11.2(6)
O24 C23 C25 N26 -35.6(5)
N13 C23 C25 N26 149.0(3)
O24 C23 C25 C29 76.5(5)
N13 C23 C25 C29 -98.9(5)
C23 C25 N26 C30 -70.0(5)
C29 C25 N26 C30 172.9(4)
C23 C25 N26 C27 108.7(4)
C29 C25 N26 C27 -8.4(5)
C30 N26 C27 C28 -165.0(7)
C25 N26 C27 C28 16.3(8)
N26 C27 C28 C29 -18.0(11)
C27 C28 C29 C25 13.6(12)
N26 C25 C29 C28 -3.3(8)
C23 C25 C29 C28 -120.7(7)
C27 N26 C30 O31 -0.9(7)
C25 N26 C30 O31 177.6(4)
C27 N26 C30 O32 177.5(4)
C25 N26 C30 O32 -4.0(6)
O31 C30 O32 C33 -15.0(6)
N26 C30 O32 C33 166.6(4)
C30 O32 C33 C36 -178.1(5)
C30 O32 C33 C34 -61.7(7)
C30 O32 C33 C35 62.9(7)
